data_7216652
loop_
_publ_author_name
'Centore, Roberto'
'Caus\`a, Mauro'
'Cerciello, Francesca'
'Capone, Fabio'
'Fusco, Sandra'

_publ_section_title
;
 Orthogonal H-bonding synthons, actual and virtual structures in molecular
 crystals: a case study
;
_journal_issue 39
_journal_name_full CrystEngComm
_journal_page_first 9168
_journal_paper_doi 10.1039/C4CE00956H
_journal_volume 16
_journal_year 2014
_chemical_formula_moiety 'C8 H8 N4 O4'
_chemical_formula_sum 'C8 H8 N4 O4'
_chemical_formula_weight 224.18
_chemical_name_systematic
;
 N-(4-nitrophenylbenzamido)urea
;
_space_group_IT_number 14
_symmetry_cell_setting monoclinic
_symmetry_space_group_name_Hall '-P 2ybc'
_symmetry_space_group_name_H-M 'P 1 21/c 1'
_atom_sites_solution_hydrogens geom
_atom_sites_solution_primary direct
_atom_sites_solution_secondary difmap
_audit_creation_method SHELXL-97
_cell_angle_alpha 90.00
_cell_angle_beta 108.39(2)
_cell_angle_gamma 90.00
_cell_formula_units_Z 4
_cell_length_a 4.524(3)
_cell_length_b 23.583(7)
_cell_length_c 9.537(4)
_cell_measurement_reflns_used 150
_cell_measurement_temperature 293(2)
_cell_measurement_theta_max 21.70
_cell_measurement_theta_min 3.75
_cell_volume 965.5(8)
_computing_cell_refinement
;
Dirax/lsq (Duisenberg et al., 2000)
;
_computing_data_collection 'Collect (Nonius BV, 1997-2000)'
_computing_data_reduction
;
EvalCCD (Duisenberg & Schreurs 1990-2000)
;
_computing_molecular_graphics
;
Ortep-3 for Windows (Farrugia, 1997) and 
Mercury (Macrae <i>et al.</i>, 2006)
;
_computing_publication_material 'WinGX (Farrugia, 2012)'
_computing_structure_refinement 'SHELXL-97 (Sheldrick, 2008)'
_computing_structure_solution 'SIR97 (Altomare at al, 1999)'
_diffrn_ambient_temperature 293(2)
_diffrn_detector 'CCD plate'
_diffrn_detector_area_resol_mean 9
_diffrn_detector_type
;
Bruker-Nonius 95mm CCD camera on \k-goniostat
;
_diffrn_measured_fraction_theta_full 0.986
_diffrn_measured_fraction_theta_max 0.986
_diffrn_measurement_device 'four-circle diffractometer'
_diffrn_measurement_device_type 'Bruker-Nonius KappaCCD'
_diffrn_measurement_method
;
CCD rotation images, thick slices
;
_diffrn_radiation_monochromator graphite
_diffrn_radiation_probe x-ray
_diffrn_radiation_source 'normal-focus sealed tube'
_diffrn_radiation_type MoK\a
_diffrn_radiation_wavelength 0.71073
_diffrn_reflns_av_R_equivalents 0.0314
_diffrn_reflns_av_sigmaI/netI 0.0302
_diffrn_reflns_limit_h_max 5
_diffrn_reflns_limit_h_min -4
_diffrn_reflns_limit_k_max 30
_diffrn_reflns_limit_k_min -26
_diffrn_reflns_limit_l_max 10
_diffrn_reflns_limit_l_min -12
_diffrn_reflns_number 10086
_diffrn_reflns_theta_full 27.50
_diffrn_reflns_theta_max 27.50
_diffrn_reflns_theta_min 3.43
_exptl_absorpt_coefficient_mu 0.127
_exptl_absorpt_correction_T_max 0.9875
_exptl_absorpt_correction_T_min 0.9511
_exptl_absorpt_correction_type multi-scan
_exptl_absorpt_process_details
;
 SADABS (Bruker, 2000)
;
_exptl_crystal_colour 'pale yellow'
_exptl_crystal_density_diffrn 1.542
_exptl_crystal_density_method 'not measured'
_exptl_crystal_description prism
_exptl_crystal_F_000 464
_exptl_crystal_size_max 0.40
_exptl_crystal_size_mid 0.20
_exptl_crystal_size_min 0.10
_refine_diff_density_max 0.150
_refine_diff_density_min -0.267
_refine_diff_density_rms 0.036
_refine_ls_extinction_method none
_refine_ls_goodness_of_fit_ref 1.023
_refine_ls_hydrogen_treatment mixed
_refine_ls_matrix_type full
_refine_ls_number_parameters 157
_refine_ls_number_reflns 2181
_refine_ls_number_restraints 0
_refine_ls_restrained_S_all 1.023
_refine_ls_R_factor_all 0.0840
_refine_ls_R_factor_gt 0.0490
_refine_ls_shift/su_max 0.000
_refine_ls_shift/su_mean 0.000
_refine_ls_structure_factor_coef Fsqd
_refine_ls_weighting_details 'calc w=1/[\s^2^(Fo^2^)+(0.0456P)^2^+0.3624P] where P=(Fo^2^+2Fc^2^)/3'
_refine_ls_weighting_scheme calc
_refine_ls_wR_factor_gt 0.1047
_refine_ls_wR_factor_ref 0.1210
_reflns_number_gt 1452
_reflns_number_total 2181
_reflns_threshold_expression I>2sigma(I)
_cod_data_source_file c4ce00956h21.cif
_cod_data_source_block smc11
_cod_depositor_comments 'Adding full bibliography for 7216651--7216656.cif.'
_cod_database_code 7216652

loop_
_symmetry_equiv_pos_as_xyz
'x, y, z'
'-x, y+1/2, -z+1/2'
'-x, -y, -z'
'x, -y-1/2, z-1/2'

loop_
_atom_site_label
_atom_site_type_symbol
_atom_site_fract_x
_atom_site_fract_y
_atom_site_fract_z
_atom_site_U_iso_or_equiv
_atom_site_adp_type
_atom_site_occupancy
_atom_site_symmetry_multiplicity
_atom_site_calc_flag
_atom_site_refinement_flags
C1 C 1.0463(4) 0.07279(8) 0.7591(2) 0.0502(5) Uani 1 1 d .
C2 C 0.9854(5) 0.07937(9) 0.8902(2) 0.0591(6) Uani 1 1 d .
H2 H 1.0508 0.0524 0.9647 0.071 Uiso 1 1 calc R
C3 C 0.8254(5) 0.12682(9) 0.9088(2) 0.0534(5) Uani 1 1 d .
H3 H 0.7826 0.1320 0.9971 0.064 Uiso 1 1 calc R
C4 C 0.7268(4) 0.16704(7) 0.79743(19) 0.0401(4) Uani 1 1 d .
C5 C 0.7939(5) 0.15897(8) 0.6669(2) 0.0494(5) Uani 1 1 d .
H5 H 0.7293 0.1857 0.5917 0.059 Uiso 1 1 calc R
C6 C 0.9556(5) 0.11162(9) 0.6474(2) 0.0531(5) Uani 1 1 d .
H6 H 1.0019 0.1062 0.5600 0.064 Uiso 1 1 calc R
C7 C 0.5601(4) 0.21780(8) 0.8288(2) 0.0436(4) Uani 1 1 d .
C8 C 0.4719(4) 0.34873(8) 0.7752(2) 0.0406(4) Uani 1 1 d .
N1 N 1.2164(4) 0.02208(8) 0.7384(3) 0.0689(6) Uani 1 1 d .
N2 N 0.4214(4) 0.25166(6) 0.71492(18) 0.0444(4) Uani 1 1 d .
H2N H 0.453(5) 0.2490(9) 0.629(2) 0.053 Uiso 1 1 d .
N3 N 0.2903(4) 0.30230(7) 0.7384(2) 0.0491(4) Uani 1 1 d .
H3N H 0.101(5) 0.3023(9) 0.741(2) 0.059 Uiso 1 1 d .
N4 N 0.3278(4) 0.39518(8) 0.8002(2) 0.0547(5) Uani 1 1 d .
H4A H 0.124(6) 0.3944(10) 0.793(2) 0.066 Uiso 1 1 d .
H4B H 0.432(6) 0.4266(10) 0.816(2) 0.066 Uiso 1 1 d .
O1 O 0.5472(4) 0.22660(7) 0.95232(16) 0.0732(5) Uani 1 1 d .
O2 O 0.7485(3) 0.34748(6) 0.78405(17) 0.0582(4) Uani 1 1 d .
O3 O 1.2650(6) -0.01507(8) 0.8313(3) 0.1137(8) Uani 1 1 d .
O4 O 1.3046(5) 0.01948(8) 0.6307(2) 0.0957(6) Uani 1 1 d .

loop_
_atom_site_aniso_label
_atom_site_aniso_U_11
_atom_site_aniso_U_22
_atom_site_aniso_U_33
_atom_site_aniso_U_23
_atom_site_aniso_U_13
_atom_site_aniso_U_12
C1 0.0441(11) 0.0351(10) 0.0674(14) -0.0048(9) 0.0119(9) -0.0006(8)
C2 0.0690(14) 0.0447(12) 0.0594(13) 0.0110(10) 0.0143(11) 0.0027(10)
C3 0.0678(13) 0.0486(12) 0.0439(11) 0.0036(9) 0.0176(10) -0.0021(10)
C4 0.0419(10) 0.0375(10) 0.0399(10) -0.0027(7) 0.0117(8) -0.0047(8)
C5 0.0612(12) 0.0457(11) 0.0433(11) 0.0037(8) 0.0193(9) 0.0074(9)
C6 0.0590(12) 0.0511(12) 0.0526(12) -0.0070(9) 0.0224(10) 0.0038(10)
C7 0.0507(11) 0.0410(10) 0.0435(11) -0.0053(8) 0.0212(8) -0.0076(8)
C8 0.0339(9) 0.0433(10) 0.0489(10) 0.0010(8) 0.0191(8) 0.0008(8)
N1 0.0582(12) 0.0478(11) 0.0980(16) -0.0068(11) 0.0208(11) 0.0061(9)
N2 0.0510(9) 0.0402(9) 0.0478(9) -0.0010(7) 0.0239(8) 0.0057(7)
N3 0.0361(8) 0.0394(9) 0.0789(12) -0.0068(8) 0.0282(8) 0.0001(7)
N4 0.0381(9) 0.0411(9) 0.0899(13) -0.0065(9) 0.0272(9) -0.0021(8)
O1 0.1180(14) 0.0640(10) 0.0495(9) -0.0040(7) 0.0432(9) 0.0114(9)
O2 0.0330(7) 0.0582(9) 0.0900(11) -0.0105(8) 0.0290(7) -0.0024(6)
O3 0.142(2) 0.0570(12) 0.152(2) 0.0297(13) 0.0609(16) 0.0408(13)
O4 0.1023(15) 0.0768(13) 0.1187(16) -0.0118(11) 0.0503(13) 0.0278(11)

loop_
_atom_type_symbol
_atom_type_description
_atom_type_scat_dispersion_real
_atom_type_scat_dispersion_imag
_atom_type_scat_source
C C 0.0033 0.0016 'International Tables Vol C Tables 4.2.6.8 and 6.1.1.4'
H H 0.0000 0.0000 'International Tables Vol C Tables 4.2.6.8 and 6.1.1.4'
N N 0.0061 0.0033 'International Tables Vol C Tables 4.2.6.8 and 6.1.1.4'
O O 0.0106 0.0060 'International Tables Vol C Tables 4.2.6.8 and 6.1.1.4'

loop_
_geom_angle_atom_site_label_1
_geom_angle_atom_site_label_2
_geom_angle_atom_site_label_3
_geom_angle
_geom_angle_publ_flag
C6 C1 C2 122.54(19) no
C6 C1 N1 118.8(2) no
C2 C1 N1 118.6(2) no
C1 C2 C3 118.38(19) no
C1 C2 H2 120.8 no
C3 C2 H2 120.8 no
C2 C3 C4 120.86(19) no
C2 C3 H3 119.6 no
C4 C3 H3 119.6 no
C5 C4 C3 119.02(18) no
C5 C4 C7 123.91(16) no
C3 C4 C7 117.04(16) no
C6 C5 C4 120.59(18) no
C6 C5 H5 119.7 no
C4 C5 H5 119.7 no
C1 C6 C5 118.61(19) no
C1 C6 H6 120.7 no
C5 C6 H6 120.7 no
O1 C7 N2 122.18(18) no
O1 C7 C4 120.82(18) no
N2 C7 C4 116.97(15) no
O2 C8 N4 123.52(18) no
O2 C8 N3 121.52(17) no
N4 C8 N3 114.96(16) no
O4 N1 O3 123.2(2) no
O4 N1 C1 118.7(2) no
O3 N1 C1 118.1(2) no
C7 N2 N3 120.05(16) no
C7 N2 H2N 123.0(14) no
N3 N2 H2N 114.7(14) no
C8 N3 N2 119.14(15) no
C8 N3 H3N 121.4(14) no
N2 N3 H3N 118.9(14) no
C8 N4 H4A 120.9(15) no
C8 N4 H4B 117.5(16) no
H4A N4 H4B 121(2) no

loop_
_geom_bond_atom_site_label_1
_geom_bond_atom_site_label_2
_geom_bond_distance
_geom_bond_publ_flag
C1 C6 1.366(3) no
C1 C2 1.372(3) no
C1 N1 1.469(3) no
C2 C3 1.374(3) no
C2 H2 0.9300 no
C3 C4 1.388(3) no
C3 H3 0.9300 no
C4 C5 1.384(3) no
C4 C7 1.495(3) no
C5 C6 1.380(3) no
C5 H5 0.9300 no
C6 H6 0.9300 no
C7 O1 1.215(2) no
C7 N2 1.335(2) no
C8 O2 1.228(2) no
C8 N4 1.334(2) no
C8 N3 1.347(2) no
N1 O4 1.215(3) no
N1 O3 1.216(3) no
N2 N3 1.383(2) no
N2 H2N 0.88(2) no
N3 H3N 0.87(2) no
N4 H4A 0.90(2) no
N4 H4B 0.87(2) no

loop_
_geom_torsion_atom_site_label_1
_geom_torsion_atom_site_label_2
_geom_torsion_atom_site_label_3
_geom_torsion_atom_site_label_4
_geom_torsion
_geom_torsion_publ_flag
C6 C1 C2 C3 0.3(3) no
N1 C1 C2 C3 -179.83(19) no
C1 C2 C3 C4 0.2(3) no
C2 C3 C4 C5 -0.5(3) no
C2 C3 C4 C7 -178.82(19) no
C3 C4 C5 C6 0.1(3) no
C7 C4 C5 C6 178.40(18) no
C2 C1 C6 C5 -0.6(3) no
N1 C1 C6 C5 179.53(18) no
C4 C5 C6 C1 0.4(3) no
C5 C4 C7 O1 -169.29(19) no
C3 C4 C7 O1 9.0(3) no
C5 C4 C7 N2 12.3(3) no
C3 C4 C7 N2 -169.39(17) no
C6 C1 N1 O4 8.9(3) no
C2 C1 N1 O4 -170.9(2) no
C6 C1 N1 O3 -171.9(2) no
C2 C1 N1 O3 8.3(3) no
O1 C7 N2 N3 8.2(3) no
C4 C7 N2 N3 -173.41(16) no
O2 C8 N3 N2 2.2(3) no
N4 C8 N3 N2 -177.98(17) no
C7 N2 N3 C8 85.4(2) no
